data_2209732
loop_
_publ_author_name
'Wei Wang'

_publ_section_title
;
 Diethyl pyrrolo[2,1-<i>a</i>]isoquinoline-1,2-dicarboxylate
;
_journal_coeditor_code AT2056
_journal_issue 8
_journal_name_full 'Acta Crystallographica Section E'
_journal_page_first o3376
_journal_page_last o3377
_journal_paper_doi 10.1107/S1600536806026663
_journal_volume 62
_journal_year 2006
_chemical_formula_iupac 'C18 H17 N O4'
_chemical_formula_moiety 'C18 H17 N O4'
_chemical_formula_sum 'C18 H17 N O4'
_chemical_formula_weight 311.33
_chemical_melting_point 120.0
_chemical_name_systematic
;
Diethyl pyrrolo[2,1-a]isoquinoline-1,2-dicarboxylate
;
_space_group_IT_number 2
_symmetry_cell_setting triclinic
_symmetry_space_group_name_Hall '-P 1'
_symmetry_space_group_name_H-M 'P -1'
_atom_sites_solution_hydrogens geom
_atom_sites_solution_primary direct
_atom_sites_solution_secondary difmap
_cell_angle_alpha 92.27(3)
_cell_angle_beta 98.09(3)
_cell_angle_gamma 109.42(3)
_cell_formula_units_Z 2
_cell_length_a 7.5960(15)
_cell_length_b 9.920(2)
_cell_length_c 11.451(2)
_cell_measurement_reflns_used 25
_cell_measurement_temperature 297(2)
_cell_measurement_theta_max 24.99
_cell_measurement_theta_min 1.8
_cell_volume 802.2(3)
_computing_cell_refinement 'CAD-4 Software'
_computing_data_collection 'CAD-4 Software (Enraf--Nonius, 1989)'
_computing_data_reduction 'XCAD4 (Harms & Wocadlo, 1995)'
_computing_molecular_graphics SHELXTL
_computing_publication_material 'SHELXTL and PLATON (Spek, 2003)'
_computing_structure_refinement SHELXTL
_computing_structure_solution 'SHELXTL (Sheldrick, 1997)'
_diffrn_ambient_temperature 297(2)
_diffrn_measured_fraction_theta_full 1.000
_diffrn_measured_fraction_theta_max 1.000
_diffrn_measurement_device_type 'Enraf--Nonius CAD-4'
_diffrn_measurement_method \w/2\q
_diffrn_radiation_monochromator graphite
_diffrn_radiation_source 'fine-focus sealed tube'
_diffrn_radiation_type MoK\a
_diffrn_radiation_wavelength 0.71073
_diffrn_reflns_av_R_equivalents 0.0186
_diffrn_reflns_av_sigmaI/netI 0.0304
_diffrn_reflns_limit_h_max 9
_diffrn_reflns_limit_h_min 0
_diffrn_reflns_limit_k_max 11
_diffrn_reflns_limit_k_min -11
_diffrn_reflns_limit_l_max 13
_diffrn_reflns_limit_l_min -13
_diffrn_reflns_number 3046
_diffrn_reflns_theta_full 25.00
_diffrn_reflns_theta_max 24.99
_diffrn_reflns_theta_min 1.80
_diffrn_standards_decay_% 0
_diffrn_standards_interval_count 200
_diffrn_standards_number 3
_exptl_absorpt_coefficient_mu 0.092
_exptl_absorpt_correction_T_max 0.9731
_exptl_absorpt_correction_T_min 0.9643
_exptl_absorpt_correction_type psi-scan
_exptl_absorpt_process_details '(XCAD4; Harms & Wocadlo, 1995)'
_exptl_crystal_colour colorless
_exptl_crystal_density_diffrn 1.289
_exptl_crystal_density_method 'not measured'
_exptl_crystal_description block
_exptl_crystal_F_000 328
_exptl_crystal_size_max 0.40
_exptl_crystal_size_mid 0.30
_exptl_crystal_size_min 0.30
_refine_diff_density_max 0.368
_refine_diff_density_min -0.386
_refine_ls_extinction_coef 0.058(7)
_refine_ls_extinction_expression Fc^*^=kFc[1+0.001xFc^2^\l^3^/sin(2\q)]^-1/4^
_refine_ls_extinction_method SHELXL97
_refine_ls_goodness_of_fit_ref 1.006
_refine_ls_hydrogen_treatment constr
_refine_ls_matrix_type full
_refine_ls_number_parameters 203
_refine_ls_number_reflns 2812
_refine_ls_number_restraints 0
_refine_ls_restrained_S_all 1.006
_refine_ls_R_factor_all 0.0759
_refine_ls_R_factor_gt 0.0548
_refine_ls_shift/su_max 0.000
_refine_ls_shift/su_mean 0.000
_refine_ls_structure_factor_coef Fsqd
_refine_ls_weighting_details 'calc w=1/[\s^2^(Fo^2^)+(0.0708P)^2^+0.3401P] where P=(Fo^2^+2Fc^2^)/3'
_refine_ls_weighting_scheme calc
_refine_ls_wR_factor_gt 0.1384
_refine_ls_wR_factor_ref 0.1490
_reflns_number_gt 2060
_reflns_number_total 2812
_reflns_threshold_expression I>2\s(I)
_cod_data_source_file at2056.cif
_cod_data_source_block I
_cod_database_code 2209732
_cod_database_fobs_code 2209732

loop_
_symmetry_equiv_pos_as_xyz
'x, y, z'
'-x, -y, -z'

loop_
_atom_site_type_symbol
_atom_site_label
_atom_site_fract_x
_atom_site_fract_y
_atom_site_fract_z
_atom_site_U_iso_or_equiv
_atom_site_adp_type
_atom_site_calc_flag
_atom_site_refinement_flags
_atom_site_occupancy
C C1 0.6678(3) 0.8925(2) 0.63017(19) 0.0436(5) Uani d . 1
C C2 0.5761(3) 0.8403(2) 0.51295(19) 0.0441(5) Uani d . 1
C C3 0.6626(3) 0.9369(2) 0.43881(19) 0.0462(6) Uani d . 1
H H3A 0.6309 0.9285 0.3567 0.055 Uiso calc R 1
C C4 0.9238(3) 1.1699(3) 0.4669(2) 0.0513(6) Uani d . 1
H H4A 0.9128 1.1835 0.3866 0.062 Uiso calc R 1
C C5 1.0551(3) 1.2675(3) 0.5444(2) 0.0542(6) Uani d . 1
H H5A 1.1342 1.3496 0.5176 0.065 Uiso calc R 1
C C6 1.0777(3) 1.2493(3) 0.6682(2) 0.0499(6) Uani d . 1
C C7 0.9549(3) 1.1263(2) 0.7104(2) 0.0455(5) Uani d . 1
C C8 0.8111(3) 1.0219(2) 0.62484(18) 0.0425(5) Uani d . 1
C C9 0.9808(4) 1.1107(3) 0.8315(2) 0.0561(6) Uani d . 1
H H9A 0.9015 1.0304 0.8603 0.067 Uiso calc R 1
C C10 1.1211(4) 1.2117(3) 0.9084(2) 0.0681(8) Uani d . 1
H H10A 1.1356 1.1996 0.9889 0.082 Uiso calc R 1
C C11 1.2418(4) 1.3317(3) 0.8674(3) 0.0710(8) Uani d . 1
H H11A 1.3374 1.3996 0.9202 0.085 Uiso calc R 1
C C12 1.2202(4) 1.3505(3) 0.7491(3) 0.0638(7) Uani d . 1
H H12A 1.3012 1.4316 0.7222 0.077 Uiso calc R 1
C C13 0.6163(3) 0.8221(2) 0.7382(2) 0.0490(6) Uani d . 1
C C14 0.4292(3) 0.7000(3) 0.4768(2) 0.0487(6) Uani d . 1
C C15 0.3882(6) 0.7700(4) 0.8670(3) 0.0994(12) Uani d . 1
H H15A 0.3286 0.6671 0.8481 0.119 Uiso calc R 1
H H15B 0.4925 0.7873 0.9317 0.119 Uiso calc R 1
C C16 0.2526(6) 0.8310(6) 0.9012(4) 0.144 Uani d . 1
H H16A 0.2038 0.7868 0.9684 0.216 Uiso calc R 1
H H16B 0.1506 0.8143 0.8364 0.216 Uiso calc R 1
H H16C 0.3134 0.9324 0.9214 0.216 Uiso calc R 1
C C17 0.2389(4) 0.5434(3) 0.3110(2) 0.0633(7) Uani d . 1
H H17A 0.1213 0.5219 0.3423 0.076 Uiso calc R 1
H H17B 0.2930 0.4696 0.3305 0.076 Uiso calc R 1
C C18 0.2040(4) 0.5485(3) 0.1808(3) 0.0782(9) Uani d . 1
H H18A 0.1180 0.4571 0.1444 0.117 Uiso calc R 1
H H18B 0.3213 0.5702 0.1510 0.117 Uiso calc R 1
H H18C 0.1499 0.6215 0.1627 0.117 Uiso calc R 1
N N1 0.8023(2) 1.04708(19) 0.50565(15) 0.0436(5) Uani d . 1
O O1 0.7027(3) 0.7616(2) 0.79706(17) 0.0778(6) Uani d . 1
O O2 0.4576(3) 0.8370(2) 0.76378(16) 0.0705(6) Uani d . 1
O O3 0.3730(3) 0.60962(19) 0.54364(16) 0.0691(5) Uani d . 1
O O4 0.3689(2) 0.68256(17) 0.36088(14) 0.0586(5) Uani d . 1

loop_
_atom_site_aniso_label
_atom_site_aniso_U_11
_atom_site_aniso_U_22
_atom_site_aniso_U_33
_atom_site_aniso_U_12
_atom_site_aniso_U_13
_atom_site_aniso_U_23
C1 0.0454(12) 0.0445(12) 0.0459(12) 0.0205(10) 0.0104(10) 0.0059(10)
C2 0.0429(12) 0.0471(13) 0.0468(13) 0.0207(11) 0.0088(10) 0.0047(10)
C3 0.0484(13) 0.0535(14) 0.0407(12) 0.0230(11) 0.0068(10) 0.0039(10)
C4 0.0539(14) 0.0566(15) 0.0496(13) 0.0225(12) 0.0168(11) 0.0164(11)
C5 0.0492(14) 0.0521(14) 0.0629(15) 0.0152(12) 0.0178(12) 0.0129(12)
C6 0.0431(13) 0.0533(14) 0.0581(14) 0.0212(11) 0.0131(11) 0.0034(11)
C7 0.0432(12) 0.0486(13) 0.0489(13) 0.0211(11) 0.0078(10) 0.0030(10)
C8 0.0441(12) 0.0492(13) 0.0423(12) 0.0242(11) 0.0121(10) 0.0080(10)
C9 0.0603(16) 0.0568(15) 0.0504(14) 0.0204(13) 0.0048(12) 0.0056(11)
C10 0.0693(18) 0.081(2) 0.0530(15) 0.0301(16) -0.0014(13) 0.0010(14)
C11 0.0565(17) 0.076(2) 0.0698(19) 0.0155(15) -0.0038(14) -0.0087(15)
C12 0.0517(15) 0.0594(16) 0.0765(19) 0.0143(13) 0.0113(13) 0.0003(14)
C13 0.0584(15) 0.0432(13) 0.0473(13) 0.0187(12) 0.0112(11) 0.0052(10)
C14 0.0501(13) 0.0507(14) 0.0516(14) 0.0244(11) 0.0111(11) 0.0052(11)
C15 0.121(3) 0.109(3) 0.085(2) 0.040(2) 0.059(2) 0.045(2)
C16 0.131 0.225 0.130 0.091 0.105 0.057
C17 0.0647(17) 0.0511(15) 0.0683(17) 0.0178(13) 0.0010(13) -0.0063(12)
C18 0.078(2) 0.083(2) 0.0676(18) 0.0267(17) -0.0021(15) -0.0104(15)
N1 0.0431(10) 0.0486(11) 0.0438(10) 0.0199(9) 0.0107(8) 0.0089(8)
O1 0.0965(15) 0.0876(14) 0.0693(12) 0.0529(13) 0.0176(11) 0.0338(11)
O2 0.0771(13) 0.0857(14) 0.0695(12) 0.0411(11) 0.0399(10) 0.0327(10)
O3 0.0783(13) 0.0552(11) 0.0640(11) 0.0093(10) 0.0114(9) 0.0116(9)
O4 0.0624(11) 0.0516(10) 0.0528(10) 0.0114(8) 0.0011(8) 0.0008(8)

loop_
_atom_type_symbol
_atom_type_description
_atom_type_scat_dispersion_real
_atom_type_scat_dispersion_imag
_atom_type_scat_source
C C 0.0033 0.0016 'International Tables Vol C Tables 4.2.6.8 and 6.1.1.4'
H H 0.0000 0.0000 'International Tables Vol C Tables 4.2.6.8 and 6.1.1.4'
N N 0.0061 0.0033 'International Tables Vol C Tables 4.2.6.8 and 6.1.1.4'
O O 0.0106 0.0060 'International Tables Vol C Tables 4.2.6.8 and 6.1.1.4'

loop_
_geom_angle_atom_site_label_1
_geom_angle_atom_site_label_2
_geom_angle_atom_site_label_3
_geom_angle
_geom_angle_publ_flag
C8 C1 C2 107.49(19) ?
C8 C1 C13 126.9(2) ?
C2 C1 C13 125.6(2) ?
C3 C2 C1 107.9(2) ?
C3 C2 C14 126.1(2) ?
C1 C2 C14 125.6(2) ?
N1 C3 C2 108.26(19) ?
N1 C3 H3A 125.9 ?
C2 C3 H3A 125.9 ?
C5 C4 N1 120.0(2) ?
C5 C4 H4A 120.0 ?
N1 C4 H4A 120.0 ?
C4 C5 C6 121.5(2) ?
C4 C5 H5A 119.3 ?
C6 C5 H5A 119.3 ?
C12 C6 C7 119.0(2) ?
C12 C6 C5 121.2(2) ?
C7 C6 C5 119.7(2) ?
C9 C7 C6 118.6(2) ?
C9 C7 C8 123.4(2) ?
C6 C7 C8 118.0(2) ?
C1 C8 N1 106.44(19) ?
C1 C8 C7 135.3(2) ?
N1 C8 C7 118.22(19) ?
C10 C9 C7 121.0(3) ?
C10 C9 H9A 119.5 ?
C7 C9 H9A 119.5 ?
C9 C10 C11 120.5(3) ?
C9 C10 H10A 119.7 ?
C11 C10 H10A 119.7 ?
C12 C11 C10 120.0(3) ?
C12 C11 H11A 120.0 ?
C10 C11 H11A 120.0 ?
C11 C12 C6 120.9(3) ?
C11 C12 H12A 119.6 ?
C6 C12 H12A 119.6 ?
O1 C13 O2 123.0(2) ?
O1 C13 C1 126.3(2) ?
O2 C13 C1 110.68(19) ?
O3 C14 O4 124.0(2) ?
O3 C14 C2 124.4(2) ?
O4 C14 C2 111.6(2) ?
C16 C15 O2 108.4(3) ?
C16 C15 H15A 110.0 ?
O2 C15 H15A 110.0 ?
C16 C15 H15B 110.0 ?
O2 C15 H15B 110.0 ?
H15A C15 H15B 108.4 ?
C15 C16 H16A 109.5 ?
C15 C16 H16B 109.5 ?
H16A C16 H16B 109.5 ?
C15 C16 H16C 109.5 ?
H16A C16 H16C 109.5 ?
H16B C16 H16C 109.5 ?
O4 C17 C18 107.1(2) ?
O4 C17 H17A 110.3 ?
C18 C17 H17A 110.3 ?
O4 C17 H17B 110.3 ?
C18 C17 H17B 110.3 ?
H17A C17 H17B 108.5 ?
C17 C18 H18A 109.5 ?
C17 C18 H18B 109.5 ?
H18A C18 H18B 109.5 ?
C17 C18 H18C 109.5 ?
H18A C18 H18C 109.5 ?
H18B C18 H18C 109.5 ?
C3 N1 C8 109.89(18) yes
C3 N1 C4 127.65(19) ?
C8 N1 C4 122.5(2) ?
C13 O2 C15 116.5(2) ?
C14 O4 C17 117.54(19) yes

loop_
_geom_bond_atom_site_label_1
_geom_bond_atom_site_label_2
_geom_bond_distance
_geom_bond_publ_flag
C1 C8 1.389(3) ?
C1 C2 1.413(3) ?
C1 C13 1.481(3) ?
C2 C3 1.369(3) ?
C2 C14 1.464(3) ?
C3 N1 1.357(3) yes
C3 H3A 0.9300 ?
C4 C5 1.327(3) ?
C4 N1 1.394(3) ?
C4 H4A 0.9300 ?
C5 C6 1.430(3) ?
C5 H5A 0.9300 ?
C6 C12 1.400(4) ?
C6 C7 1.417(3) ?
C7 C9 1.394(3) ?
C7 C8 1.447(3) ?
C8 N1 1.394(3) yes
C9 C10 1.368(4) ?
C9 H9A 0.9300 ?
C10 C11 1.385(4) ?
C10 H10A 0.9300 ?
C11 C12 1.369(4) ?
C11 H11A 0.9300 ?
C12 H12A 0.9300 ?
C13 O1 1.189(3) ?
C13 O2 1.332(3) ?
C14 O3 1.210(3) ?
C14 O4 1.327(3) ?
C15 C16 1.445(5) ?
C15 O2 1.456(3) ?
C15 H15A 0.9700 ?
C15 H15B 0.9700 ?
C16 H16A 0.9600 ?
C16 H16B 0.9600 ?
C16 H16C 0.9600 ?
C17 O4 1.442(3) ?
C17 C18 1.483(4) ?
C17 H17A 0.9700 ?
C17 H17B 0.9700 ?
C18 H18A 0.9600 ?
C18 H18B 0.9600 ?
C18 H18C 0.9600 ?

loop_
_geom_hbond_atom_site_label_D
_geom_hbond_atom_site_label_H
_geom_hbond_atom_site_label_A
_geom_hbond_site_symmetry_A
_geom_hbond_distance_DH
_geom_hbond_distance_HA
_geom_hbond_distance_DA
_geom_hbond_angle_DHA
_geom_hbond_publ_flag
C5 H5A O3 1_665 0.93 2.59 3.451(3) 154 yes
C10 H10A O1 2_777 0.93 2.53 3.415(3) 157 yes

loop_
_geom_torsion_atom_site_label_1
_geom_torsion_atom_site_label_2
_geom_torsion_atom_site_label_3
_geom_torsion_atom_site_label_4
_geom_torsion
_geom_torsion_publ_flag
C8 C1 C2 C3 -0.2(2) ?
C13 C1 C2 C3 178.8(2) ?
C8 C1 C2 C14 173.5(2) ?
C13 C1 C2 C14 -7.5(3) ?
C1 C2 C3 N1 -0.6(2) ?
C14 C2 C3 N1 -174.27(19) ?
N1 C4 C5 C6 0.8(4) ?
C4 C5 C6 C12 178.0(2) ?
C4 C5 C6 C7 -1.6(3) ?
C12 C6 C7 C9 0.0(3) ?
C5 C6 C7 C9 179.6(2) ?
C12 C6 C7 C8 -178.8(2) ?
C5 C6 C7 C8 0.8(3) ?
C2 C1 C8 N1 0.9(2) ?
C13 C1 C8 N1 -178.0(2) ?
C2 C1 C8 C7 -179.0(2) ?
C13 C1 C8 C7 2.0(4) ?
C9 C7 C8 C1 1.8(4) ?
C6 C7 C8 C1 -179.4(2) ?
C9 C7 C8 N1 -178.1(2) ?
C6 C7 C8 N1 0.6(3) ?
C6 C7 C9 C10 0.2(4) ?
C8 C7 C9 C10 178.9(2) ?
C7 C9 C10 C11 -0.4(4) ?
C9 C10 C11 C12 0.4(4) ?
C10 C11 C12 C6 -0.3(4) ?
C7 C6 C12 C11 0.1(4) ?
C5 C6 C12 C11 -179.5(2) ?
C8 C1 C13 O1 -74.0(3) ?
C2 C1 C13 O1 107.2(3) ?
C8 C1 C13 O2 104.9(3) yes
C2 C1 C13 O2 -73.8(3) ?
C3 C2 C14 O3 170.1(2) ?
C1 C2 C14 O3 -2.5(4) ?
C3 C2 C14 O4 -8.1(3) ?
C1 C2 C14 O4 179.27(19) yes
C2 C3 N1 C8 1.2(2) ?
C2 C3 N1 C4 -178.79(19) ?
C1 C8 N1 C3 -1.3(2) ?
C7 C8 N1 C3 178.66(18) yes
C1 C8 N1 C4 178.67(19) ?
C7 C8 N1 C4 -1.4(3) ?
C5 C4 N1 C3 -179.4(2) ?
C5 C4 N1 C8 0.6(3) ?
O1 C13 O2 C15 -2.2(4) ?
C1 C13 O2 C15 178.8(2) ?
C16 C15 O2 C13 163.4(3) ?
O3 C14 O4 C17 -4.8(3) ?
C2 C14 O4 C17 173.46(19) ?
C18 C17 O4 C14 -176.1(2) ?

loop_
_cod_related_entry_id
_cod_related_entry_database
_cod_related_entry_code
1 ChemSpider 2969849
